data_2022814
loop_
_publ_author_name
'Halz, Jan Henrik'
'Hentsch, Andreas'
'Wagner, Christoph'
'Merzweiler, Kurt'

_publ_section_title
;
 Synthesis and crystal structures of three Schiff bases derived from
 3-formylacetylacetone and benzyl-, tert-butyl- and (S)-methylbenzylamine
;
_journal_coeditor_code WM5685
_journal_issue 8
_journal_name_full 'Acta Crystallographica Section E Crystallographic Communications'
_journal_paper_doi 10.1107/S205698902300587X
_journal_volume 79
_journal_year 2023
_chemical_absolute_configuration syn
_chemical_formula_iupac 'C14 H17 N O2'
_chemical_formula_moiety 'C14 H17 N O2'
_chemical_formula_sum 'C14 H17 N O2'
_chemical_formula_weight 231.28
_chemical_name_systematic
;
3-{[(<i>S</i>)-Benzyl(methyl)amino]methylidene}pentane-2,4-dione
;
_space_group_crystal_system monoclinic
_space_group_IT_number 4
_space_group_name_Hall 'P 2yb'
_space_group_name_H-M_alt 'P 1 21 1'
_atom_sites_solution_hydrogens geom
_atom_sites_solution_primary iterative
_audit_creation_method SHELXL-2018/3
_cell_angle_alpha 90
_cell_angle_beta 103.372(7)
_cell_angle_gamma 90
_cell_formula_units_Z 4
_cell_length_a 10.0459(9)
_cell_length_b 8.1011(5)
_cell_length_c 15.7052(13)
_cell_measurement_reflns_used 17500
_cell_measurement_temperature 170(2)
_cell_measurement_theta_max 29.69
_cell_measurement_theta_min 2.52
_cell_volume 1243.48(17)
_computing_cell_refinement
;
X-Area Recipe (Stoe, 2015)
;
_computing_data_collection
;
X-Area WinXpose (Stoe, 2016)
;
_computing_data_reduction
;
X-Area (Stoe, 2016)
;
_computing_molecular_graphics
;
DIAMOND (Brandenburg, 2019)
;
_computing_publication_material
;
Olex2 (Dolomanov <i>et al.</i>,  2009)
;
_computing_structure_refinement
;
SHELXL (Sheldrick, 2015b)
;
_computing_structure_solution
;
<i>SHELXT</i> (Sheldrick, 2015a)
;
_diffrn_ambient_temperature 170(2)
_diffrn_measured_fraction_theta_full 0.990
_diffrn_measured_fraction_theta_max 0.983
_diffrn_measurement_device_type 'STOE IPDS 2T'
_diffrn_measurement_method rotation
_diffrn_radiation_type MoK\a
_diffrn_radiation_wavelength 0.71073
_diffrn_reflns_av_R_equivalents 0.0421
_diffrn_reflns_av_unetI/netI 0.0227
_diffrn_reflns_limit_h_max 13
_diffrn_reflns_limit_h_min -13
_diffrn_reflns_limit_k_max 11
_diffrn_reflns_limit_k_min -11
_diffrn_reflns_limit_l_max 21
_diffrn_reflns_limit_l_min -21
_diffrn_reflns_number 11343
_diffrn_reflns_theta_full 25.242
_diffrn_reflns_theta_max 29.296
_diffrn_reflns_theta_min 2.666
_exptl_absorpt_coefficient_mu 0.082
_exptl_absorpt_correction_type none
_exptl_crystal_colour colourless
_exptl_crystal_density_diffrn 1.235
_exptl_crystal_description block
_exptl_crystal_F_000 496
_exptl_crystal_size_max 0.440
_exptl_crystal_size_mid 0.210
_exptl_crystal_size_min 0.140
_refine_diff_density_max 0.266
_refine_diff_density_min -0.279
_refine_ls_abs_structure_details
;
 Classical Flack method preferred over Parsons because s.u. lower.
;
_refine_ls_abs_structure_Flack 2.9(7)
_refine_ls_extinction_coef 0.044(6)
_refine_ls_extinction_expression Fc^*^=kFc[1+0.001xFc^2^\l^3^/sin(2\q)]^-1/4^
_refine_ls_extinction_method
;
SHELXL-2018/3 (Sheldrick 2014
;
_refine_ls_goodness_of_fit_ref 1.053
_refine_ls_hydrogen_treatment constr
_refine_ls_matrix_type full
_refine_ls_number_parameters 315
_refine_ls_number_reflns 11343
_refine_ls_number_restraints 1
_refine_ls_restrained_S_all 1.053
_refine_ls_R_factor_all 0.0661
_refine_ls_R_factor_gt 0.0482
_refine_ls_shift/su_max 0.000
_refine_ls_shift/su_mean 0.000
_refine_ls_structure_factor_coef Fsqd
_refine_ls_weighting_details 'w=1/[\s^2^(Fo^2^)+(0.0590P)^2^+0.3675P] where P=(Fo^2^+2Fc^2^)/3'
_refine_ls_weighting_scheme calc
_refine_ls_wR_factor_gt 0.1157
_refine_ls_wR_factor_ref 0.1305
_reflns_number_gt 9181
_reflns_number_total 11343
_reflns_threshold_expression 'I > 2\s(I)'
_cod_data_source_file wm5685sup1.cif
_cod_data_source_block 3
_cod_original_sg_symbol_H-M 'P 21'
_cod_database_code 2022814
_shelx_space_group_comment
;
The symmetry employed for this shelxl refinement is uniquely defined
by the following loop, which should always be used as a source of
symmetry information in preference to the above space-group names.
They are only intended as comments.
;
_shelx_estimated_absorpt_t_min 0.965
_shelx_estimated_absorpt_t_max 0.989

loop_
_space_group_symop_operation_xyz
'x, y, z'
'-x, y+1/2, -z'

loop_
_atom_site_type_symbol
_atom_site_label
_atom_site_fract_x
_atom_site_fract_y
_atom_site_fract_z
_atom_site_U_iso_or_equiv
_atom_site_adp_type
_atom_site_calc_flag
_atom_site_occupancy
_atom_site_disorder_assembly
_atom_site_disorder_group
C C1 1.1723(4) 0.7494(5) 0.1031(3) 0.0494(10) Uani d 1 . .
H H1 1.2297 0.7243 0.1610 0.074 Uiso calc 1 . .
H H2 1.1712 0.8689 0.0932 0.074 Uiso calc 1 . .
H H3 1.2093 0.6937 0.0581 0.074 Uiso calc 1 . .
C C2 1.0289(3) 0.6899(4) 0.0981(2) 0.0307(6) Uani d 1 . .
C C3 0.9990(3) 0.5183(4) 0.1133(2) 0.0300(6) Uani d 1 . .
C C4 1.1060(4) 0.3913(4) 0.1369(2) 0.0364(7) Uani d 1 . .
C C5 1.0664(4) 0.2163(5) 0.1548(3) 0.0455(9) Uani d 1 . .
H H4 1.1492 0.1519 0.1788 0.068 Uiso calc 1 . .
H H5 1.0161 0.1655 0.1002 0.068 Uiso calc 1 . .
H H6 1.0083 0.2183 0.1971 0.068 Uiso calc 1 . .
C C6 0.8627(3) 0.4704(4) 0.1047(2) 0.0309(6) Uani d 1 . .
H H7 0.8465 0.3569 0.1137 0.037 Uiso calc 1 . .
C C7 0.6134(3) 0.5100(4) 0.0761(2) 0.0315(6) Uani d 1 . .
H H9 0.6158 0.3879 0.0856 0.038 Uiso calc 1 . .
C C8 0.5280(3) 0.5433(4) -0.0157(2) 0.0289(6) Uani d 1 . .
C C9 0.5840(3) 0.6073(4) -0.0821(2) 0.0335(7) Uani d 1 . .
H H10 0.6787 0.6336 -0.0698 0.040 Uiso calc 1 . .
C C10 0.5044(4) 0.6331(5) -0.1654(2) 0.0373(7) Uani d 1 . .
H H11 0.5446 0.6774 -0.2096 0.045 Uiso calc 1 . .
C C11 0.3657(4) 0.5946(5) -0.1849(2) 0.0379(7) Uani d 1 . .
H H12 0.3109 0.6116 -0.2421 0.045 Uiso calc 1 . .
C C12 0.3084(3) 0.5308(4) -0.1193(2) 0.0349(7) Uani d 1 . .
H H13 0.2138 0.5040 -0.1319 0.042 Uiso calc 1 . .
C C13 0.3882(3) 0.5062(4) -0.0357(2) 0.0310(6) Uani d 1 . .
H H14 0.3475 0.4635 0.0085 0.037 Uiso calc 1 . .
C C14 0.5532(4) 0.5888(5) 0.1472(2) 0.0408(8) Uani d 1 . .
H H15 0.4605 0.5463 0.1429 0.061 Uiso calc 1 . .
H H16 0.5496 0.7089 0.1394 0.061 Uiso calc 1 . .
H H17 0.6108 0.5619 0.2049 0.061 Uiso calc 1 . .
N N1 0.7550(3) 0.5668(3) 0.08533(19) 0.0329(6) Uani d 1 . .
H H8 0.7684 0.6724 0.0773 0.039 Uiso calc 1 . .
O O1 0.9351(3) 0.7936(3) 0.07897(18) 0.0389(6) Uani d 1 . .
O O2 1.2273(3) 0.4204(4) 0.1427(2) 0.0560(8) Uani d 1 . .
C C15 0.5900(4) 0.2575(5) 0.4013(3) 0.0407(8) Uani d 1 . .
H H18 0.5956 0.1369 0.4063 0.061 Uiso calc 1 . .
H H19 0.6539 0.3075 0.4513 0.061 Uiso calc 1 . .
H H20 0.6138 0.2921 0.3469 0.061 Uiso calc 1 . .
C C16 0.4461(3) 0.3127(4) 0.4004(2) 0.0326(7) Uani d 1 . .
C C17 0.4062(3) 0.4854(4) 0.3894(2) 0.0297(6) Uani d 1 . .
C C18 0.4988(3) 0.6153(4) 0.3729(2) 0.0327(7) Uani d 1 . .
C C19 0.4459(4) 0.7895(5) 0.3518(3) 0.0454(9) Uani d 1 . .
H H21 0.4351 0.8439 0.4055 0.068 Uiso calc 1 . .
H H22 0.3572 0.7854 0.3096 0.068 Uiso calc 1 . .
H H23 0.5111 0.8518 0.3266 0.068 Uiso calc 1 . .
C C20 0.2753(3) 0.5311(4) 0.3967(2) 0.0302(6) Uani d 1 . .
H H24 0.2535 0.6452 0.3909 0.036 Uiso calc 1 . .
C C21 0.0473(3) 0.4873(4) 0.4252(2) 0.0316(6) Uani d 1 . .
H H26 0.0424 0.6097 0.4168 0.038 Uiso calc 1 . .
C C22 0.0360(3) 0.4507(4) 0.5191(2) 0.0280(6) Uani d 1 . .
C C23 0.1422(3) 0.3812(4) 0.5812(2) 0.0323(6) Uani d 1 . .
H H27 0.2249 0.3525 0.5654 0.039 Uiso calc 1 . .
C C24 0.1294(4) 0.3531(4) 0.6661(2) 0.0367(7) Uani d 1 . .
H H28 0.2027 0.3040 0.7076 0.044 Uiso calc 1 . .
C C25 0.0096(4) 0.3967(4) 0.6906(2) 0.0364(7) Uani d 1 . .
H H29 0.0011 0.3790 0.7489 0.044 Uiso calc 1 . .
C C26 -0.0973(3) 0.4662(4) 0.6291(2) 0.0332(7) Uani d 1 . .
H H30 -0.1796 0.4955 0.6453 0.040 Uiso calc 1 . .
C C27 -0.0847(3) 0.4932(4) 0.5438(2) 0.0297(6) Uani d 1 . .
H H31 -0.1586 0.5408 0.5021 0.036 Uiso calc 1 . .
C C28 -0.0694(4) 0.4104(5) 0.3571(2) 0.0371(7) Uani d 1 . .
H H32 -0.1570 0.4518 0.3656 0.056 Uiso calc 1 . .
H H33 -0.0663 0.2901 0.3635 0.056 Uiso calc 1 . .
H H34 -0.0597 0.4400 0.2983 0.056 Uiso calc 1 . .
N N2 0.1787(3) 0.4311(3) 0.4108(2) 0.0341(6) Uani d 1 . .
H H25 0.1944 0.3242 0.4115 0.041 Uiso calc 1 . .
O O3 0.3635(3) 0.2058(3) 0.4110(2) 0.0472(7) Uani d 1 . .
O O4 0.6200(2) 0.5899(3) 0.37485(18) 0.0418(6) Uani d 1 . .

loop_
_atom_site_aniso_label
_atom_site_aniso_U_11
_atom_site_aniso_U_22
_atom_site_aniso_U_33
_atom_site_aniso_U_12
_atom_site_aniso_U_13
_atom_site_aniso_U_23
C1 0.032(2) 0.0401(19) 0.080(3) -0.0035(15) 0.0196(19) -0.002(2)
C2 0.0263(15) 0.0337(16) 0.0336(15) -0.0006(12) 0.0100(12) -0.0033(13)
C3 0.0267(15) 0.0322(15) 0.0324(14) 0.0005(12) 0.0096(11) -0.0028(13)
C4 0.0285(16) 0.0407(18) 0.0424(17) 0.0043(14) 0.0132(13) 0.0039(15)
C5 0.039(2) 0.0408(19) 0.061(2) 0.0109(16) 0.0206(18) 0.0113(18)
C6 0.0273(15) 0.0323(15) 0.0336(15) 0.0007(12) 0.0077(12) 0.0000(13)
C7 0.0221(14) 0.0322(15) 0.0404(16) -0.0024(12) 0.0074(12) 0.0036(14)
C8 0.0240(14) 0.0258(13) 0.0380(15) -0.0005(11) 0.0093(12) -0.0014(12)
C9 0.0254(15) 0.0369(16) 0.0394(16) -0.0027(13) 0.0103(12) 0.0002(14)
C10 0.0348(18) 0.0418(18) 0.0366(16) -0.0046(14) 0.0112(14) 0.0006(15)
C11 0.0349(17) 0.0395(17) 0.0367(16) -0.0039(15) 0.0032(13) 0.0003(15)
C12 0.0267(15) 0.0312(15) 0.0459(17) -0.0056(13) 0.0064(13) -0.0012(14)
C13 0.0250(14) 0.0281(14) 0.0417(16) -0.0025(12) 0.0113(12) -0.0009(13)
C14 0.0330(17) 0.053(2) 0.0373(16) -0.0049(16) 0.0109(14) -0.0009(16)
N1 0.0231(13) 0.0320(13) 0.0425(14) -0.0017(10) 0.0056(11) 0.0029(11)
O1 0.0307(13) 0.0320(12) 0.0555(15) 0.0020(10) 0.0129(11) 0.0031(11)
O2 0.0260(13) 0.0546(16) 0.089(2) 0.0059(12) 0.0179(14) 0.0152(16)
C15 0.0285(17) 0.0375(17) 0.059(2) 0.0022(14) 0.0153(16) -0.0033(16)
C16 0.0283(16) 0.0312(15) 0.0410(17) -0.0016(12) 0.0134(13) -0.0043(14)
C17 0.0245(14) 0.0317(15) 0.0339(14) -0.0030(12) 0.0091(11) -0.0019(13)
C18 0.0267(15) 0.0382(16) 0.0345(15) -0.0058(13) 0.0098(12) -0.0018(14)
C19 0.0350(19) 0.0384(18) 0.067(2) -0.0026(15) 0.0194(17) 0.0120(18)
C20 0.0262(14) 0.0303(14) 0.0357(14) -0.0023(12) 0.0107(12) 0.0010(12)
C21 0.0227(14) 0.0301(15) 0.0442(16) 0.0031(12) 0.0123(12) 0.0020(14)
C22 0.0217(13) 0.0239(13) 0.0385(15) -0.0015(10) 0.0075(11) -0.0019(12)
C23 0.0242(14) 0.0308(15) 0.0409(16) 0.0016(12) 0.0055(12) -0.0029(13)
C24 0.0342(17) 0.0321(15) 0.0389(16) 0.0004(13) -0.0016(14) -0.0023(14)
C25 0.0420(19) 0.0315(15) 0.0354(15) -0.0029(14) 0.0085(14) -0.0047(14)
C26 0.0314(16) 0.0313(15) 0.0400(16) -0.0008(13) 0.0147(13) -0.0022(14)
C27 0.0243(14) 0.0277(13) 0.0379(15) 0.0013(11) 0.0088(11) 0.0005(13)
C28 0.0285(16) 0.0476(19) 0.0355(16) 0.0029(14) 0.0079(13) -0.0009(15)
N2 0.0254(13) 0.0303(13) 0.0510(16) 0.0010(10) 0.0175(12) 0.0009(12)
O3 0.0349(14) 0.0309(12) 0.082(2) -0.0018(10) 0.0256(14) -0.0005(13)
O4 0.0253(11) 0.0447(13) 0.0583(15) -0.0045(10) 0.0152(11) 0.0020(13)

loop_
_atom_type_symbol
_atom_type_description
_atom_type_scat_dispersion_real
_atom_type_scat_dispersion_imag
_atom_type_scat_source
C C 0.0033 0.0016 'International Tables Vol C Tables 4.2.6.8 and 6.1.1.4'
H H 0.0000 0.0000 'International Tables Vol C Tables 4.2.6.8 and 6.1.1.4'
N N 0.0061 0.0033 'International Tables Vol C Tables 4.2.6.8 and 6.1.1.4'
O O 0.0106 0.0060 'International Tables Vol C Tables 4.2.6.8 and 6.1.1.4'

loop_
_geom_angle_atom_site_label_1
_geom_angle_atom_site_label_2
_geom_angle_atom_site_label_3
_geom_angle_site_symmetry_1
_geom_angle_site_symmetry_3
_geom_angle
_geom_angle_publ_flag
C2 C1 H1 . . 109.5 ?
C2 C1 H2 . . 109.5 ?
H1 C1 H2 . . 109.5 ?
C2 C1 H3 . . 109.5 ?
H1 C1 H3 . . 109.5 ?
H2 C1 H3 . . 109.5 ?
O1 C2 C3 . . 120.7(3) ?
O1 C2 C1 . . 117.3(3) ?
C3 C2 C1 . . 122.0(3) ?
C6 C3 C2 . . 119.0(3) ?
C6 C3 C4 . . 118.1(3) ?
C2 C3 C4 . . 122.9(3) ?
O2 C4 C3 . . 122.7(3) ?
O2 C4 C5 . . 117.7(3) ?
C3 C4 C5 . . 119.5(3) ?
C4 C5 H4 . . 109.5 ?
C4 C5 H5 . . 109.5 ?
H4 C5 H5 . . 109.5 ?
C4 C5 H6 . . 109.5 ?
H4 C5 H6 . . 109.5 ?
H5 C5 H6 . . 109.5 ?
N1 C6 C3 . . 126.4(3) ?
N1 C6 H7 . . 116.8 ?
C3 C6 H7 . . 116.8 ?
N1 C7 C8 . . 111.0(3) ?
N1 C7 C14 . . 109.6(3) ?
C8 C7 C14 . . 112.8(3) ?
N1 C7 H9 . . 107.8 ?
C8 C7 H9 . . 107.8 ?
C14 C7 H9 . . 107.8 ?
C9 C8 C13 . . 118.0(3) ?
C9 C8 C7 . . 122.6(3) ?
C13 C8 C7 . . 119.4(3) ?
C10 C9 C8 . . 121.3(3) ?
C10 C9 H10 . . 119.4 ?
C8 C9 H10 . . 119.4 ?
C9 C10 C11 . . 120.3(3) ?
C9 C10 H11 . . 119.9 ?
C11 C10 H11 . . 119.9 ?
C12 C11 C10 . . 119.1(3) ?
C12 C11 H12 . . 120.5 ?
C10 C11 H12 . . 120.5 ?
C13 C12 C11 . . 120.5(3) ?
C13 C12 H13 . . 119.8 ?
C11 C12 H13 . . 119.8 ?
C12 C13 C8 . . 120.9(3) ?
C12 C13 H14 . . 119.6 ?
C8 C13 H14 . . 119.6 ?
C7 C14 H15 . . 109.5 ?
C7 C14 H16 . . 109.5 ?
H15 C14 H16 . . 109.5 ?
C7 C14 H17 . . 109.5 ?
H15 C14 H17 . . 109.5 ?
H16 C14 H17 . . 109.5 ?
C6 N1 C7 . . 124.4(3) ?
C6 N1 H8 . . 117.8 ?
C7 N1 H8 . . 117.8 ?
C16 C15 H18 . . 109.5 ?
C16 C15 H19 . . 109.5 ?
H18 C15 H19 . . 109.5 ?
C16 C15 H20 . . 109.5 ?
H18 C15 H20 . . 109.5 ?
H19 C15 H20 . . 109.5 ?
O3 C16 C17 . . 121.0(3) ?
O3 C16 C15 . . 117.5(3) ?
C17 C16 C15 . . 121.5(3) ?
C20 C17 C16 . . 119.0(3) ?
C20 C17 C18 . . 118.2(3) ?
C16 C17 C18 . . 122.8(3) ?
O4 C18 C17 . . 122.8(3) ?
O4 C18 C19 . . 117.2(3) ?
C17 C18 C19 . . 120.1(3) ?
C18 C19 H21 . . 109.5 ?
C18 C19 H22 . . 109.5 ?
H21 C19 H22 . . 109.5 ?
C18 C19 H23 . . 109.5 ?
H21 C19 H23 . . 109.5 ?
H22 C19 H23 . . 109.5 ?
N2 C20 C17 . . 126.4(3) ?
N2 C20 H24 . . 116.8 ?
C17 C20 H24 . . 116.8 ?
N2 C21 C28 . . 109.8(3) ?
N2 C21 C22 . . 111.0(3) ?
C28 C21 C22 . . 112.3(3) ?
N2 C21 H26 . . 107.8 ?
C28 C21 H26 . . 107.8 ?
C22 C21 H26 . . 107.8 ?
C23 C22 C27 . . 118.6(3) ?
C23 C22 C21 . . 122.6(3) ?
C27 C22 C21 . . 118.7(3) ?
C22 C23 C24 . . 121.0(3) ?
C22 C23 H27 . . 119.5 ?
C24 C23 H27 . . 119.5 ?
C23 C24 C25 . . 120.1(3) ?
C23 C24 H28 . . 119.9 ?
C25 C24 H28 . . 119.9 ?
C26 C25 C24 . . 119.4(3) ?
C26 C25 H29 . . 120.3 ?
C24 C25 H29 . . 120.3 ?
C25 C26 C27 . . 120.4(3) ?
C25 C26 H30 . . 119.8 ?
C27 C26 H30 . . 119.8 ?
C26 C27 C22 . . 120.4(3) ?
C26 C27 H31 . . 119.8 ?
C22 C27 H31 . . 119.8 ?
C21 C28 H32 . . 109.5 ?
C21 C28 H33 . . 109.5 ?
H32 C28 H33 . . 109.5 ?
C21 C28 H34 . . 109.5 ?
H32 C28 H34 . . 109.5 ?
H33 C28 H34 . . 109.5 ?
C20 N2 C21 . . 124.0(3) ?
C20 N2 H25 . . 118.0 ?
C21 N2 H25 . . 118.0 ?

loop_
_geom_bond_atom_site_label_1
_geom_bond_atom_site_label_2
_geom_bond_site_symmetry_2
_geom_bond_distance
_geom_bond_publ_flag
C1 C2 . 1.504(5) y
C1 H1 . 0.9800 ?
C1 H2 . 0.9800 ?
C1 H3 . 0.9800 ?
C2 O1 . 1.246(4) y
C2 C3 . 1.453(4) y
C3 C6 . 1.399(4) y
C3 C4 . 1.472(5) y
C4 O2 . 1.224(4) y
C4 C5 . 1.517(5) y
C5 H4 . 0.9800 ?
C5 H5 . 0.9800 ?
C5 H6 . 0.9800 ?
C6 N1 . 1.311(4) y
C6 H7 . 0.9500 ?
C7 N1 . 1.470(4) y
C7 C8 . 1.522(4) y
C7 C14 . 1.527(5) y
C7 H9 . 1.0000 ?
C8 C9 . 1.394(4) ?
C8 C13 . 1.399(4) ?
C9 C10 . 1.383(5) ?
C9 H10 . 0.9500 ?
C10 C11 . 1.392(5) ?
C10 H11 . 0.9500 ?
C11 C12 . 1.390(5) ?
C11 H12 . 0.9500 ?
C12 C13 . 1.385(5) ?
C12 H13 . 0.9500 ?
C13 H14 . 0.9500 ?
C14 H15 . 0.9800 ?
C14 H16 . 0.9800 ?
C14 H17 . 0.9800 ?
N1 H8 . 0.8800 ?
C15 C16 . 1.510(5) y
C15 H18 . 0.9800 ?
C15 H19 . 0.9800 ?
C15 H20 . 0.9800 ?
C16 O3 . 1.236(4) y
C16 C17 . 1.455(4) y
C17 C20 . 1.396(4) yes
C17 C18 . 1.468(4) y
C18 O4 . 1.228(4) y
C18 C19 . 1.518(5) y
C19 H21 . 0.9800 ?
C19 H22 . 0.9800 ?
C19 H23 . 0.9800 ?
C20 N2 . 1.321(4) y
C20 H24 . 0.9500 n
C21 N2 . 1.463(4) y
C21 C28 . 1.524(5) y
C21 C22 . 1.534(4) y
C21 H26 . 1.0000 ?
C22 C23 . 1.387(4) ?
C22 C27 . 1.400(4) ?
C23 C24 . 1.388(5) ?
C23 H27 . 0.9500 ?
C24 C25 . 1.392(5) ?
C24 H28 . 0.9500 ?
C25 C26 . 1.387(5) ?
C25 H29 . 0.9500 ?
C26 C27 . 1.392(4) ?
C26 H30 . 0.9500 ?
C27 H31 . 0.9500 ?
C28 H32 . 0.9800 ?
C28 H33 . 0.9800 ?
C28 H34 . 0.9800 ?
N2 H25 . 0.8800 ?

loop_
_geom_hbond_atom_site_label_D
_geom_hbond_atom_site_label_H
_geom_hbond_atom_site_label_A
_geom_hbond_site_symmetry_A
_geom_hbond_distance_DH
_geom_hbond_distance_HA
_geom_hbond_distance_DA
_geom_hbond_angle_DHA
N1 H8 O1 . 0.88 1.94 2.597(4) 130.7
N2 H25 O3 . 0.88 1.95 2.603(4) 129.6
C14 H15 O2 1_455 0.98 2.55 3.532(5) 175.3
C14 H17 O4 . 0.98 2.66 3.482(5) 141.7
C28 H32 O4 1_455 0.98 2.54 3.512(5) 172.5

loop_
_geom_torsion_atom_site_label_1
_geom_torsion_atom_site_label_2
_geom_torsion_atom_site_label_3
_geom_torsion_atom_site_label_4
_geom_torsion_site_symmetry_1
_geom_torsion_site_symmetry_2
_geom_torsion_site_symmetry_3
_geom_torsion_site_symmetry_4
_geom_torsion
_geom_torsion_publ_flag
O1 C2 C3 C6 . . . . 1.2(5) ?
C1 C2 C3 C6 . . . . -177.8(3) ?
O1 C2 C3 C4 . . . . -179.4(3) ?
C1 C2 C3 C4 . . . . 1.6(5) ?
C6 C3 C4 O2 . . . . 177.2(4) ?
C2 C3 C4 O2 . . . . -2.2(5) ?
C6 C3 C4 C5 . . . . -2.7(5) ?
C2 C3 C4 C5 . . . . 177.8(3) ?
C2 C3 C6 N1 . . . . -1.5(5) ?
C4 C3 C6 N1 . . . . 179.0(3) ?
N1 C7 C8 C9 . . . . 4.7(4) ?
C14 C7 C8 C9 . . . . 128.1(3) ?
N1 C7 C8 C13 . . . . -176.5(3) ?
C14 C7 C8 C13 . . . . -53.1(4) ?
C13 C8 C9 C10 . . . . -0.2(5) ?
C7 C8 C9 C10 . . . . 178.7(3) ?
C8 C9 C10 C11 . . . . -0.3(6) ?
C9 C10 C11 C12 . . . . 0.4(6) ?
C10 C11 C12 C13 . . . . 0.1(5) ?
C11 C12 C13 C8 . . . . -0.6(5) ?
C9 C8 C13 C12 . . . . 0.6(5) ?
C7 C8 C13 C12 . . . . -178.3(3) ?
C3 C6 N1 C7 . . . . 179.4(3) ?
C8 C7 N1 C6 . . . . -119.2(3) y
C14 C7 N1 C6 . . . . 115.5(4) y
O3 C16 C17 C20 . . . . 4.2(5) ?
C15 C16 C17 C20 . . . . -174.5(3) ?
O3 C16 C17 C18 . . . . -177.2(3) ?
C15 C16 C17 C18 . . . . 4.1(5) ?
C20 C17 C18 O4 . . . . 172.0(3) ?
C16 C17 C18 O4 . . . . -6.7(5) ?
C20 C17 C18 C19 . . . . -8.3(5) ?
C16 C17 C18 C19 . . . . 173.1(3) ?
C16 C17 C20 N2 . . . . -1.8(5) ?
C18 C17 C20 N2 . . . . 179.5(3) ?
N2 C21 C22 C23 . . . . 3.2(4) ?
C28 C21 C22 C23 . . . . 126.6(3) ?
N2 C21 C22 C27 . . . . -178.7(3) ?
C28 C21 C22 C27 . . . . -55.3(4) ?
C27 C22 C23 C24 . . . . 0.4(5) ?
C21 C22 C23 C24 . . . . 178.6(3) ?
C22 C23 C24 C25 . . . . -0.9(5) ?
C23 C24 C25 C26 . . . . 0.9(5) ?
C24 C25 C26 C27 . . . . -0.4(5) ?
C25 C26 C27 C22 . . . . 0.0(5) ?
C23 C22 C27 C26 . . . . 0.1(5) ?
C21 C22 C27 C26 . . . . -178.2(3) ?
C17 C20 N2 C21 . . . . 174.6(3) ?
C22 C21 N2 C20 . . . . -112.8(3) y
C28 C21 N2 C20 . . . . 122.4(3) y

_cod_database_fobs_code 2022814
